data_4316956
loop_
_publ_author_name
'Paraskevi O. Lagaditis'
'Alan J. Lough'
'Robert H. Morris'

_publ_section_title
;
 Iron Complexes for the Catalytic Transfer Hydrogenation of Acetophenone:
 Steric and Electronic Effects Imposed by Alkyl Substituents at Phosphorus
;
_journal_name_full 'Inorganic Chemistry'
_journal_page_first 10057
_journal_page_last 10066
_journal_paper_doi 10.1021/ic101366z
_journal_volume 49
_journal_year 2010
_chemical_absolute_configuration rmad
_chemical_formula_moiety 'C27 H38 Br Fe N2 O P2, C24 H20 B'
_chemical_formula_sum 'C51 H58 B Br Fe N2 O P2'
_chemical_formula_weight 923.50
_chemical_name_systematic
; 
 ? 
;
_space_group_IT_number 19
_symmetry_cell_setting orthorhombic
_symmetry_space_group_name_Hall 'P 2ac 2ab'
_symmetry_space_group_name_H-M 'P 21 21 21'
_atom_sites_solution_hydrogens geom
_atom_sites_solution_primary direct
_atom_sites_solution_secondary difmap
_audit_creation_method SHELXL-97
_cell_angle_alpha 90.00
_cell_angle_beta 90.00
_cell_angle_gamma 90.00
_cell_formula_units_Z 4
_cell_length_a 12.4275(3)
_cell_length_b 15.4890(5)
_cell_length_c 24.0452(7)
_cell_measurement_reflns_used 34619
_cell_measurement_temperature 150(1)
_cell_measurement_theta_max 26.7
_cell_measurement_theta_min 2.6
_cell_volume 4628.4(2)
_computing_cell_refinement 'Denzo-SMN (Otwinowski & Minor, 1997)'
_computing_data_collection 'Collect (Nonius B.V., 1997-2002)'
_computing_data_reduction Denzo-SMN
_computing_molecular_graphics 'PLATON (Spek, 2009)'
_computing_publication_material 'SHELXTL V6.1'
_computing_structure_refinement 'SHELXTL V6.1 (Sheldrick, 2008)'
_computing_structure_solution 'SIR-92 (Altomare et al., 1994)'
_diffrn_ambient_temperature 150(1)
_diffrn_detector_area_resol_mean 9
_diffrn_measured_fraction_theta_full 0.992
_diffrn_measured_fraction_theta_max 0.992
_diffrn_measurement_device_type 'Nonius KappaCCD'
_diffrn_measurement_method '\f scans and \w scans with \k offsets'
_diffrn_radiation_monochromator graphite
_diffrn_radiation_source 'fine-focus sealed tube'
_diffrn_radiation_type MoK\a
_diffrn_radiation_wavelength 0.71073
_diffrn_reflns_av_R_equivalents 0.0858
_diffrn_reflns_av_sigmaI/netI 0.0871
_diffrn_reflns_limit_h_max 15
_diffrn_reflns_limit_h_min -15
_diffrn_reflns_limit_k_max 19
_diffrn_reflns_limit_k_min -18
_diffrn_reflns_limit_l_max 30
_diffrn_reflns_limit_l_min -30
_diffrn_reflns_number 34619
_diffrn_reflns_theta_full 26.72
_diffrn_reflns_theta_max 26.72
_diffrn_reflns_theta_min 2.63
_exptl_absorpt_coefficient_mu 1.297
_exptl_absorpt_correction_T_max 0.890
_exptl_absorpt_correction_T_min 0.771
_exptl_absorpt_correction_type multi-scan
_exptl_absorpt_process_details
;
multi-scan from symmetry-related measurements 
 Sortav (Blessing 1995)
;
_exptl_crystal_colour orange
_exptl_crystal_density_diffrn 1.325
_exptl_crystal_density_method 'not measured'
_exptl_crystal_description plate
_exptl_crystal_F_000 1928
_exptl_crystal_size_max 0.25
_exptl_crystal_size_mid 0.18
_exptl_crystal_size_min 0.09
_refine_diff_density_max 0.313
_refine_diff_density_min -0.326
_refine_diff_density_rms 0.057
_refine_ls_abs_structure_details 'Flack H D (1983), Acta Cryst. A39, 876-881'
_refine_ls_abs_structure_Flack 0.010(11)
_refine_ls_extinction_method none
_refine_ls_goodness_of_fit_ref 1.036
_refine_ls_hydrogen_treatment constr
_refine_ls_matrix_type full
_refine_ls_number_parameters 541
_refine_ls_number_reflns 9506
_refine_ls_number_restraints 11
_refine_ls_restrained_S_all 1.044
_refine_ls_R_factor_all 0.1025
_refine_ls_R_factor_gt 0.0556
_refine_ls_shift/su_max 0.001
_refine_ls_shift/su_mean 0.000
_refine_ls_structure_factor_coef Fsqd
_refine_ls_weighting_details 'calc w=1/[\s^2^(Fo^2^)+(0.0429P)^2^+1.7778P] where P=(Fo^2^+2Fc^2^)/3'
_refine_ls_weighting_scheme calc
_refine_ls_wR_factor_gt 0.1067
_refine_ls_wR_factor_ref 0.1203
_reflns_number_gt 6340
_reflns_number_total 9506
_reflns_threshold_expression I>2\s(I)
_cod_data_source_file ic101366z_si_001_6.cif
_cod_data_source_block 15
_cod_depositor_comments
;
The following automatic conversions were performed:

'_symmetry_cell_setting' value 'Orthorhombic' changed to
'orthorhombic' according to the built-in table from CIF Core
dictionary named 'cif_core.dic' version 2.4.1 from 2010-06-29.

Automatic conversion script
Id: cif_fix_values 1646 2011-03-28 12:23:43Z adriana 
;
_cod_database_code 4316956

loop_
_symmetry_equiv_pos_as_xyz
'x, y, z'
'-x+1/2, -y, z+1/2'
'x+1/2, -y+1/2, -z'
'-x, y+1/2, -z+1/2'

loop_
_atom_site_label
_atom_site_type_symbol
_atom_site_fract_x
_atom_site_fract_y
_atom_site_fract_z
_atom_site_U_iso_or_equiv
_atom_site_adp_type
_atom_site_occupancy
_atom_site_symmetry_multiplicity
_atom_site_calc_flag
_atom_site_refinement_flags
_atom_site_disorder_assembly
_atom_site_disorder_group
Fe1 Fe 0.28845(5) 0.14352(4) 0.41015(2) 0.04110(18) Uani 1 1 d D . .
Br1 Br 0.11396(9) 0.20575(7) 0.43040(4) 0.0579(4) Uani 0.608(2) 1 d PD A .
Br1A Br 0.46489(19) 0.08777(18) 0.39422(11) 0.0469(7) Uiso 0.392(2) 1 d PD A .
P1 P 0.22607(10) 0.05831(10) 0.34333(5) 0.0528(4) Uani 1 1 d . A .
P2 P 0.34075(10) 0.26723(8) 0.37164(5) 0.0445(3) Uani 1 1 d D A .
O1 O 0.5058(6) 0.0719(6) 0.3867(3) 0.073(3) Uani 0.608(2) 1 d PD A 1
C15 C 0.4193(7) 0.0971(5) 0.3950(3) 0.032(2) Uani 0.608(2) 1 d PD A 1
O1A O 0.0970(8) 0.2465(7) 0.4417(5) 0.072(4) Uiso 0.392(2) 1 d PD A 2
C15A C 0.1628(11) 0.1991(12) 0.4250(8) 0.084(8) Uiso 0.392(2) 1 d PD A 2
N1 N 0.2527(3) 0.0456(2) 0.45825(14) 0.0385(9) Uani 1 1 d . A .
N2 N 0.3399(3) 0.1942(2) 0.47998(14) 0.0394(8) Uani 1 1 d D A .
C1 C 0.2388(4) -0.0467(3) 0.37897(18) 0.0519(12) Uani 1 1 d . . .
H1A H 0.1791 -0.0853 0.3679 0.062 Uiso 1 1 calc R A .
H1B H 0.3076 -0.0747 0.3686 0.062 Uiso 1 1 calc R . .
C2 C 0.2355(3) -0.0309(3) 0.4402(2) 0.0466(11) Uani 1 1 d . A .
H2A H 0.2208 -0.0768 0.4654 0.056 Uiso 1 1 calc R . .
C3 C 0.2478(3) 0.0682(3) 0.51861(17) 0.0394(10) Uani 1 1 d . . .
H3A H 0.1775 0.0981 0.5250 0.047 Uiso 1 1 calc R A .
C4 C 0.3370(3) 0.1351(3) 0.52908(16) 0.0401(10) Uani 1 1 d . A .
H4A H 0.4072 0.1037 0.5308 0.048 Uiso 1 1 calc R . .
C5 C 0.3909(9) 0.2661(5) 0.4825(4) 0.048(4) Uiso 0.539(8) 1 d PD A 1
H5A H 0.4458 0.2786 0.5088 0.058 Uiso 0.539(8) 1 calc PR A 1
C6 C 0.3509(9) 0.3315(5) 0.4364(3) 0.052(3) Uiso 0.539(8) 1 d PD A 1
H6A H 0.4030 0.3793 0.4318 0.063 Uiso 0.539(8) 1 calc PR A 1
H6B H 0.2800 0.3560 0.4466 0.063 Uiso 0.539(8) 1 calc PR A 1
C5A C 0.3600(11) 0.2753(5) 0.4828(5) 0.054(4) Uiso 0.461(8) 1 d PD A 2
H5AA H 0.3418 0.3089 0.5145 0.064 Uiso 0.461(8) 1 calc PR A 2
C6A C 0.4158(8) 0.3147(6) 0.4314(3) 0.044(3) Uiso 0.461(8) 1 d PD A 2
H6AA H 0.4928 0.2985 0.4301 0.053 Uiso 0.461(8) 1 calc PR A 2
H6AB H 0.4099 0.3785 0.4316 0.053 Uiso 0.461(8) 1 calc PR A 2
C7 C 0.2974(5) 0.0448(5) 0.2773(2) 0.085(2) Uani 1 1 d . . .
H7A H 0.2940 0.1001 0.2567 0.102 Uiso 1 1 calc R A .
H7B H 0.3741 0.0331 0.2856 0.102 Uiso 1 1 calc R . .
C8 C 0.2564(5) -0.0258(4) 0.2398(2) 0.0822(19) Uani 1 1 d . A .
H8A H 0.2994 -0.0272 0.2057 0.123 Uiso 1 1 calc R . .
H8B H 0.1809 -0.0146 0.2305 0.123 Uiso 1 1 calc R . .
H8C H 0.2622 -0.0815 0.2589 0.123 Uiso 1 1 calc R . .
C9 C 0.0840(4) 0.0609(4) 0.3242(2) 0.0684(16) Uani 1 1 d D A 1
H9A H 0.0641 0.0050 0.3070 0.082 Uiso 0.637(10) 1 calc PR B 1
H9B H 0.0400 0.0682 0.3582 0.082 Uiso 0.637(10) 1 calc PR B 1
C10 C 0.0588(7) 0.1326(6) 0.2843(4) 0.068(3) Uiso 0.637(10) 1 d PD A 1
H10A H -0.0179 0.1312 0.2749 0.101 Uiso 0.637(10) 1 calc PR B 1
H10B H 0.1016 0.1253 0.2504 0.101 Uiso 0.637(10) 1 calc PR B 1
H10C H 0.0764 0.1882 0.3016 0.101 Uiso 0.637(10) 1 calc PR B 1
H9A1 H 0.0732 0.1111 0.2994 0.082 Uiso 0.363(10) 1 calc PR B 2
H9A2 H 0.0691 0.0085 0.3018 0.082 Uiso 0.363(10) 1 calc PR B 2
C10A C -0.0004(9) 0.0656(10) 0.3693(5) 0.056(4) Uiso 0.363(10) 1 d PD A 2
H10D H -0.0721 0.0659 0.3524 0.084 Uiso 0.363(10) 1 calc PR B 2
H10E H 0.0097 0.1187 0.3909 0.084 Uiso 0.363(10) 1 calc PR B 2
H10F H 0.0066 0.0155 0.3939 0.084 Uiso 0.363(10) 1 calc PR B 2
C11 C 0.4707(6) 0.2667(5) 0.3386(5) 0.056(3) Uiso 0.539(8) 1 d PD A 1
H11A H 0.5243 0.2440 0.3654 0.068 Uiso 0.539(8) 1 calc PR A 1
H11B H 0.4684 0.2266 0.3066 0.068 Uiso 0.539(8) 1 calc PR A 1
C12 C 0.5099(5) 0.3577(4) 0.3175(3) 0.0755(17) Uani 1 1 d D A 1
H12A H 0.5813 0.3521 0.3006 0.113 Uiso 0.539(8) 1 calc PR A 1
H12B H 0.5136 0.3979 0.3489 0.113 Uiso 0.539(8) 1 calc PR A 1
H12C H 0.4591 0.3798 0.2898 0.113 Uiso 0.539(8) 1 calc PR A 1
C11A C 0.4340(8) 0.2753(6) 0.3142(4) 0.050(3) Uiso 0.461(8) 1 d PD A 2
H11C H 0.4793 0.2228 0.3133 0.060 Uiso 0.461(8) 1 calc PR A 2
H11D H 0.3927 0.2774 0.2790 0.060 Uiso 0.461(8) 1 calc PR A 2
H12D H 0.5576 0.3588 0.2851 0.113 Uiso 0.461(8) 1 calc PR A 2
H12E H 0.5531 0.3551 0.3515 0.113 Uiso 0.461(8) 1 calc PR A 2
H12F H 0.4657 0.4101 0.3179 0.113 Uiso 0.461(8) 1 calc PR A 2
C13 C 0.2561(8) 0.3270(6) 0.3247(4) 0.051(3) Uiso 0.539(8) 1 d P A 1
H13A H 0.1809 0.3248 0.3381 0.062 Uiso 0.539(8) 1 calc PR A 1
H13B H 0.2791 0.3882 0.3244 0.062 Uiso 0.539(8) 1 calc PR A 1
C14 C 0.2613(7) 0.2896(7) 0.2628(4) 0.059(3) Uiso 0.539(8) 1 d P A 1
H14A H 0.2138 0.3235 0.2386 0.088 Uiso 0.539(8) 1 calc PR A 1
H14B H 0.2378 0.2292 0.2628 0.088 Uiso 0.539(8) 1 calc PR A 1
H14C H 0.3353 0.2932 0.2489 0.088 Uiso 0.539(8) 1 calc PR A 1
C13A C 0.2466(8) 0.3571(8) 0.3562(5) 0.054(3) Uiso 0.461(8) 1 d P A 2
H13C H 0.2050 0.3724 0.3900 0.064 Uiso 0.461(8) 1 calc PR A 2
H13D H 0.2871 0.4087 0.3439 0.064 Uiso 0.461(8) 1 calc PR A 2
C14A C 0.1730(12) 0.3277(10) 0.3115(6) 0.085(5) Uiso 0.461(8) 1 d P A 2
H14D H 0.1229 0.3743 0.3021 0.128 Uiso 0.461(8) 1 calc PR A 2
H14E H 0.1324 0.2773 0.3244 0.128 Uiso 0.461(8) 1 calc PR A 2
H14F H 0.2150 0.3120 0.2786 0.128 Uiso 0.461(8) 1 calc PR A 2
C21 C 0.2507(3) -0.0083(3) 0.55679(18) 0.0421(11) Uani 1 1 d . A .
C22 C 0.1542(4) -0.0410(3) 0.5784(2) 0.0503(12) Uani 1 1 d . . .
H22A H 0.0884 -0.0116 0.5716 0.060 Uiso 1 1 calc R A .
C23 C 0.1548(4) -0.1160(4) 0.6095(2) 0.0680(16) Uani 1 1 d . A .
H23A H 0.0890 -0.1376 0.6240 0.082 Uiso 1 1 calc R . .
C24 C 0.2496(4) -0.1604(4) 0.6203(2) 0.0653(15) Uani 1 1 d . . .
H24A H 0.2491 -0.2122 0.6415 0.078 Uiso 1 1 calc R A .
C25 C 0.3451(4) -0.1275(3) 0.5993(2) 0.0619(14) Uani 1 1 d . A .
H25A H 0.4110 -0.1563 0.6068 0.074 Uiso 1 1 calc R . .
C26 C 0.3450(4) -0.0526(3) 0.5676(2) 0.0546(12) Uani 1 1 d . . .
H26A H 0.4110 -0.0314 0.5530 0.066 Uiso 1 1 calc R A .
C31 C 0.3210(3) 0.1816(3) 0.58436(18) 0.0406(11) Uani 1 1 d . . .
C32 C 0.2402(3) 0.2443(3) 0.58953(19) 0.0488(11) Uani 1 1 d . A .
H32A H 0.1945 0.2566 0.5589 0.059 Uiso 1 1 calc R . .
C33 C 0.2267(4) 0.2887(3) 0.63929(19) 0.0554(13) Uani 1 1 d . . .
H33A H 0.1737 0.3326 0.6422 0.067 Uiso 1 1 calc R A .
C34 C 0.2907(4) 0.2687(3) 0.68464(19) 0.0546(12) Uani 1 1 d . A .
H34A H 0.2806 0.2976 0.7191 0.065 Uiso 1 1 calc R . .
C35 C 0.3696(4) 0.2060(4) 0.67915(19) 0.0567(13) Uani 1 1 d . . .
H35A H 0.4137 0.1918 0.7101 0.068 Uiso 1 1 calc R A .
C36 C 0.3847(4) 0.1639(3) 0.62903(18) 0.0513(12) Uani 1 1 d . A .
H36A H 0.4403 0.1221 0.6257 0.062 Uiso 1 1 calc R . .
C41 C 0.2410(3) 0.4058(3) 0.93088(18) 0.0408(10) Uani 1 1 d . . .
C42 C 0.1466(4) 0.4313(3) 0.95663(18) 0.0451(11) Uani 1 1 d . . .
H42A H 0.0800 0.4102 0.9427 0.054 Uiso 1 1 calc R . .
C43 C 0.1455(5) 0.4872(3) 1.0025(2) 0.0593(14) Uani 1 1 d . . .
H43A H 0.0794 0.5024 1.0198 0.071 Uiso 1 1 calc R . .
C44 C 0.2421(5) 0.5202(3) 1.0224(2) 0.0681(16) Uani 1 1 d . . .
H44A H 0.2432 0.5566 1.0542 0.082 Uiso 1 1 calc R . .
C45 C 0.3351(5) 0.4998(4) 0.9957(3) 0.0725(17) Uani 1 1 d . . .
H45A H 0.4010 0.5246 1.0077 0.087 Uiso 1 1 calc R . .
C46 C 0.3349(4) 0.4438(3) 0.9515(2) 0.0592(14) Uani 1 1 d . . .
H46A H 0.4015 0.4302 0.9342 0.071 Uiso 1 1 calc R . .
C51 C 0.3511(3) 0.2769(3) 0.88060(17) 0.0396(10) Uani 1 1 d . . .
C52 C 0.4074(4) 0.2483(3) 0.83307(19) 0.0460(11) Uani 1 1 d . . .
H52A H 0.3851 0.2685 0.7976 0.055 Uiso 1 1 calc R . .
C53 C 0.4947(4) 0.1913(3) 0.8359(2) 0.0496(12) Uani 1 1 d . . .
H53A H 0.5304 0.1736 0.8029 0.060 Uiso 1 1 calc R . .
C54 C 0.5286(4) 0.1610(3) 0.8870(2) 0.0531(13) Uani 1 1 d . . .
H54A H 0.5878 0.1224 0.8895 0.064 Uiso 1 1 calc R . .
C55 C 0.4758(4) 0.1874(3) 0.9341(2) 0.0522(12) Uani 1 1 d . . .
H55A H 0.4994 0.1673 0.9694 0.063 Uiso 1 1 calc R . .
C56 C 0.3889(3) 0.2428(3) 0.93108(19) 0.0424(11) Uani 1 1 d . . .
H56A H 0.3531 0.2585 0.9645 0.051 Uiso 1 1 calc R . .
C61 C 0.1432(3) 0.2670(3) 0.88194(18) 0.0408(10) Uani 1 1 d . . .
C62 C 0.1078(3) 0.2350(3) 0.93322(19) 0.0432(11) Uani 1 1 d . . .
H62A H 0.1408 0.2558 0.9662 0.052 Uiso 1 1 calc R . .
C63 C 0.0261(4) 0.1738(3) 0.9378(2) 0.0562(13) Uani 1 1 d . . .
H63A H 0.0037 0.1549 0.9735 0.067 Uiso 1 1 calc R . .
C64 C -0.0224(4) 0.1408(3) 0.8913(2) 0.0576(13) Uani 1 1 d . . .
H64A H -0.0797 0.1006 0.8946 0.069 Uiso 1 1 calc R . .
C65 C 0.0137(4) 0.1669(3) 0.8393(2) 0.0556(13) Uani 1 1 d . . .
H65A H -0.0168 0.1427 0.8066 0.067 Uiso 1 1 calc R . .
C66 C 0.0942(4) 0.2285(3) 0.83525(19) 0.0482(12) Uani 1 1 d . . .
H66A H 0.1175 0.2455 0.7993 0.058 Uiso 1 1 calc R . .
C71 C 0.2364(3) 0.3972(3) 0.82098(17) 0.0403(11) Uani 1 1 d . . .
C72 C 0.1412(4) 0.4153(3) 0.79249(19) 0.0490(12) Uani 1 1 d . . .
H72A H 0.0758 0.3923 0.8066 0.059 Uiso 1 1 calc R . .
C73 C 0.1372(5) 0.4655(3) 0.7444(2) 0.0585(14) Uani 1 1 d . . .
H73A H 0.0704 0.4762 0.7264 0.070 Uiso 1 1 calc R . .
C74 C 0.2310(5) 0.4993(3) 0.7231(2) 0.0645(15) Uani 1 1 d . . .
H74A H 0.2300 0.5312 0.6894 0.077 Uiso 1 1 calc R . .
C75 C 0.3265(5) 0.4866(3) 0.7511(2) 0.0603(15) Uani 1 1 d . . .
H75A H 0.3909 0.5124 0.7378 0.072 Uiso 1 1 calc R . .
C76 C 0.3285(4) 0.4356(3) 0.7990(2) 0.0534(13) Uani 1 1 d . . .
H76A H 0.3952 0.4269 0.8174 0.064 Uiso 1 1 calc R . .
B1 B 0.2426(4) 0.3369(3) 0.8784(2) 0.0376(11) Uani 1 1 d . . .

loop_
_atom_site_aniso_label
_atom_site_aniso_U_11
_atom_site_aniso_U_22
_atom_site_aniso_U_33
_atom_site_aniso_U_23
_atom_site_aniso_U_13
_atom_site_aniso_U_12
Fe1 0.0434(3) 0.0447(4) 0.0351(3) 0.0012(3) -0.0014(3) -0.0044(3)
Br1 0.0509(7) 0.0578(7) 0.0651(6) 0.0049(5) 0.0012(5) 0.0128(5)
P1 0.0508(7) 0.0676(9) 0.0399(7) -0.0059(6) -0.0027(6) -0.0130(7)
P2 0.0514(7) 0.0428(7) 0.0394(7) 0.0026(6) -0.0021(5) 0.0036(6)
O1 0.089(7) 0.069(6) 0.061(5) 0.013(4) 0.008(5) 0.003(5)
C15 0.025(5) 0.042(5) 0.027(4) 0.020(3) -0.008(4) -0.008(4)
N1 0.0329(19) 0.045(2) 0.037(2) -0.0007(17) -0.0006(15) -0.0045(16)
N2 0.0426(19) 0.037(2) 0.038(2) 0.0030(17) -0.0004(16) -0.0010(18)
C1 0.054(3) 0.053(3) 0.048(3) -0.015(2) 0.000(2) -0.009(2)
C2 0.049(3) 0.039(3) 0.052(3) 0.000(2) -0.001(2) -0.006(2)
C3 0.035(2) 0.044(3) 0.039(2) 0.000(2) 0.0009(18) 0.000(2)
C4 0.040(2) 0.049(3) 0.032(2) 0.001(2) -0.0011(18) -0.002(2)
C7 0.079(4) 0.135(6) 0.041(3) -0.013(3) 0.006(3) -0.028(4)
C8 0.096(5) 0.097(5) 0.054(3) -0.027(3) 0.002(3) 0.002(4)
C9 0.051(3) 0.093(5) 0.061(3) -0.002(3) -0.005(2) -0.020(3)
C9A 0.051(3) 0.093(5) 0.061(3) -0.002(3) -0.005(2) -0.020(3)
C12 0.084(4) 0.049(3) 0.093(4) 0.014(3) 0.019(3) -0.010(3)
C12A 0.084(4) 0.049(3) 0.093(4) 0.014(3) 0.019(3) -0.010(3)
C21 0.040(2) 0.048(3) 0.039(2) 0.002(2) 0.0003(19) 0.003(2)
C22 0.045(3) 0.053(3) 0.052(3) 0.005(2) 0.005(2) -0.001(2)
C23 0.059(3) 0.078(4) 0.066(4) 0.014(3) 0.017(3) -0.011(3)
C24 0.077(4) 0.059(3) 0.060(3) 0.021(3) 0.012(3) 0.004(3)
C25 0.066(3) 0.054(3) 0.066(3) 0.013(3) 0.002(3) 0.012(3)
C26 0.052(3) 0.051(3) 0.061(3) 0.009(3) 0.005(2) 0.001(2)
C31 0.039(2) 0.044(3) 0.039(3) 0.003(2) 0.0051(19) -0.005(2)
C32 0.048(3) 0.054(3) 0.044(3) 0.000(2) 0.000(2) 0.002(2)
C33 0.060(3) 0.052(3) 0.055(3) -0.009(2) 0.004(3) 0.002(3)
C34 0.072(3) 0.052(3) 0.040(3) -0.003(2) 0.011(3) -0.002(3)
C35 0.074(3) 0.064(4) 0.031(3) 0.001(2) -0.008(2) -0.002(3)
C36 0.052(3) 0.064(3) 0.038(3) -0.001(2) -0.001(2) 0.006(2)
C41 0.049(3) 0.036(2) 0.038(2) 0.000(2) -0.004(2) 0.003(2)
C42 0.051(3) 0.040(3) 0.044(3) -0.004(2) 0.003(2) -0.001(2)
C43 0.079(4) 0.043(3) 0.056(3) -0.007(3) 0.015(3) 0.001(3)
C44 0.110(5) 0.043(3) 0.051(3) -0.015(3) -0.009(3) 0.001(3)
C45 0.073(4) 0.056(4) 0.088(4) -0.029(3) -0.031(3) 0.008(3)
C46 0.059(3) 0.051(3) 0.068(4) -0.016(3) -0.009(3) 0.004(3)
C51 0.043(2) 0.034(3) 0.041(3) -0.001(2) -0.0035(19) -0.005(2)
C52 0.060(3) 0.043(3) 0.036(2) -0.002(2) 0.006(2) 0.004(2)
C53 0.054(3) 0.044(3) 0.051(3) -0.005(2) 0.004(2) 0.007(2)
C54 0.054(3) 0.041(3) 0.065(3) -0.001(2) -0.008(2) 0.007(2)
C55 0.056(3) 0.053(3) 0.048(3) -0.005(3) -0.018(2) 0.005(2)
C56 0.043(2) 0.044(3) 0.040(2) 0.001(2) -0.008(2) -0.002(2)
C61 0.044(2) 0.037(2) 0.041(3) 0.001(2) 0.004(2) 0.004(2)
C62 0.048(3) 0.038(3) 0.044(3) -0.005(2) 0.006(2) -0.002(2)
C63 0.060(3) 0.049(3) 0.059(3) 0.000(3) 0.014(3) 0.000(3)
C64 0.046(3) 0.043(3) 0.084(4) -0.002(3) -0.004(3) -0.001(2)
C65 0.060(3) 0.045(3) 0.062(3) -0.005(3) -0.019(3) -0.004(3)
C66 0.062(3) 0.045(3) 0.037(3) -0.004(2) -0.007(2) -0.006(3)
C71 0.047(3) 0.039(3) 0.034(2) -0.0041(19) 0.005(2) 0.001(2)
C72 0.057(3) 0.044(3) 0.046(3) 0.002(2) 0.001(2) 0.008(2)
C73 0.082(4) 0.050(3) 0.043(3) -0.001(2) -0.004(3) 0.014(3)
C74 0.100(4) 0.051(3) 0.043(3) 0.007(2) 0.014(3) 0.019(3)
C75 0.076(4) 0.046(3) 0.060(4) 0.004(3) 0.031(3) 0.000(3)
C76 0.057(3) 0.046(3) 0.057(3) 0.000(3) 0.009(2) 0.005(3)
B1 0.041(3) 0.034(3) 0.038(3) -0.001(2) 0.002(2) -0.003(2)

loop_
_atom_type_symbol
_atom_type_description
_atom_type_scat_dispersion_real
_atom_type_scat_dispersion_imag
_atom_type_scat_source
C C 0.0033 0.0016 'International Tables Vol C Tables 4.2.6.8 and 6.1.1.4'
H H 0.0000 0.0000 'International Tables Vol C Tables 4.2.6.8 and 6.1.1.4'
N N 0.0061 0.0033 'International Tables Vol C Tables 4.2.6.8 and 6.1.1.4'
O O 0.0106 0.0060 'International Tables Vol C Tables 4.2.6.8 and 6.1.1.4'
Br Br -0.2901 2.4595 'International Tables Vol C Tables 4.2.6.8 and 6.1.1.4'
B B 0.0013 0.0007 'International Tables Vol C Tables 4.2.6.8 and 6.1.1.4'
Fe Fe 0.3463 0.8444 'International Tables Vol C Tables 4.2.6.8 and 6.1.1.4'
P P 0.1023 0.0942 'International Tables Vol C Tables 4.2.6.8 and 6.1.1.4'

loop_
_geom_angle_atom_site_label_1
_geom_angle_atom_site_label_2
_geom_angle_atom_site_label_3
_geom_angle
_geom_angle_site_symmetry_1
_geom_angle_site_symmetry_3
_geom_angle_publ_flag
C15 Fe1 N1 90.9(3) . . ?
C15A Fe1 N1 93.2(7) . . ?
C15 Fe1 N2 92.2(3) . . ?
C15A Fe1 N2 85.6(6) . . ?
N1 Fe1 N2 83.01(15) . . ?
C15 Fe1 P1 86.1(3) . . ?
C15A Fe1 P1 97.1(6) . . ?
N1 Fe1 P1 83.55(11) . . ?
N2 Fe1 P1 166.42(12) . . ?
C15 Fe1 P2 89.7(2) . . ?
C15A Fe1 P2 85.7(7) . . ?
N1 Fe1 P2 168.22(11) . . ?
N2 Fe1 P2 85.21(11) . . ?
P1 Fe1 P2 108.23(5) . . ?
C15A Fe1 Br1A 172.5(6) . . ?
N1 Fe1 Br1A 91.30(12) . . ?
N2 Fe1 Br1A 88.99(12) . . ?
P1 Fe1 Br1A 89.40(8) . . ?
P2 Fe1 Br1A 88.65(8) . . ?
C15 Fe1 Br1 179.9(3) . . ?
N1 Fe1 Br1 89.24(10) . . ?
N2 Fe1 Br1 87.75(11) . . ?
P1 Fe1 Br1 93.98(5) . . ?
P2 Fe1 Br1 90.14(5) . . ?
Br1A Fe1 Br1 176.61(8) . . ?
C15A Br1 O1A 120(2) . . ?
O1A Br1 Fe1 133.4(9) . . ?
C15 Br1A O1 160.5(17) . . ?
O1 Br1A Fe1 170.5(10) . . ?
C9 P1 C7 104.6(3) . . ?
C9 P1 C1 102.7(2) . . ?
C7 P1 C1 105.1(3) . . ?
C9 P1 Fe1 120.5(2) . . ?
C7 P1 Fe1 121.8(2) . . ?
C1 P1 Fe1 99.09(15) . . ?
C13 P2 C11 104.5(4) . . ?
C13 P2 C6 106.9(4) . . ?
C11 P2 C6 108.2(5) . . ?
C11A P2 C6 124.2(4) . . ?
C11 P2 C13A 118.8(4) . . ?
C11A P2 C13A 101.5(5) . . ?
C13 P2 C6A 124.9(5) . . ?
C11A P2 C6A 104.0(4) . . ?
C13A P2 C6A 100.0(5) . . ?
C13 P2 Fe1 122.3(3) . . ?
C11 P2 Fe1 116.2(2) . . ?
C11A P2 Fe1 124.4(3) . . ?
C6 P2 Fe1 97.6(3) . . ?
C13A P2 Fe1 123.0(3) . . ?
C6A P2 Fe1 99.5(3) . . ?
Br1A C15 Fe1 166.4(12) . . ?
O1 C15 Fe1 175.9(7) . . ?
Br1 C15A Fe1 161(2) . . ?
O1A C15A Fe1 164.6(15) . . ?
C2 N1 C3 122.6(4) . . ?
C2 N1 Fe1 123.7(3) . . ?
C3 N1 Fe1 113.6(3) . . ?
C5A N2 C4 124.2(6) . . ?
C5 N2 C4 120.5(5) . . ?
C5A N2 Fe1 120.1(6) . . ?
C5 N2 Fe1 123.3(5) . . ?
C4 N2 Fe1 115.1(3) . . ?
C2 C1 P1 108.1(3) . . ?
N1 C2 C1 118.7(4) . . ?
N1 C3 C21 114.1(4) . . ?
N1 C3 C4 106.7(3) . . ?
C21 C3 C4 114.5(3) . . ?
N2 C4 C31 113.7(4) . . ?
N2 C4 C3 107.5(3) . . ?
C31 C4 C3 111.5(3) . . ?
N2 C5 C6 111.6(7) . . ?
C5 C6 P2 105.5(5) . . ?
N2 C5A C6A 115.6(8) . . ?
C5A C6A P2 103.7(6) . . ?
C8 C7 P1 116.0(4) . . ?
C10 C9 P1 112.3(4) . . ?
C12 C11 P2 114.5(5) . . ?
C14 C13 P2 112.0(7) . . ?
C14A C13A P2 107.6(9) . . ?
C26 C21 C22 118.4(4) . . ?
C26 C21 C3 121.9(4) . . ?
C22 C21 C3 119.5(4) . . ?
C23 C22 C21 120.0(5) . . ?
C22 C23 C24 121.5(5) . . ?
C25 C24 C23 118.4(5) . . ?
C24 C25 C26 120.4(5) . . ?
C21 C26 C25 121.2(5) . . ?
C36 C31 C32 119.1(4) . . ?
C36 C31 C4 121.1(4) . . ?
C32 C31 C4 119.9(4) . . ?
C33 C32 C31 120.3(4) . . ?
C34 C33 C32 119.9(5) . . ?
C33 C34 C35 119.2(4) . . ?
C36 C35 C34 120.6(4) . . ?
C31 C36 C35 120.9(5) . . ?
C42 C41 C46 115.4(4) . . ?
C42 C41 B1 122.4(4) . . ?
C46 C41 B1 122.1(4) . . ?
C41 C42 C43 122.4(5) . . ?
C44 C43 C42 119.3(5) . . ?
C45 C44 C43 119.1(5) . . ?
C44 C45 C46 120.8(5) . . ?
C45 C46 C41 122.8(5) . . ?
C56 C51 C52 114.6(4) . . ?
C56 C51 B1 121.1(4) . . ?
C52 C51 B1 124.0(4) . . ?
C53 C52 C51 122.9(4) . . ?
C54 C53 C52 119.6(4) . . ?
C55 C54 C53 119.2(4) . . ?
C54 C55 C56 121.1(5) . . ?
C55 C56 C51 122.7(4) . . ?
C62 C61 C66 114.5(4) . . ?
C62 C61 B1 121.0(4) . . ?
C66 C61 B1 124.2(4) . . ?
C63 C62 C61 122.6(4) . . ?
C64 C63 C62 120.8(5) . . ?
C63 C64 C65 118.9(5) . . ?
C66 C65 C64 119.8(5) . . ?
C65 C66 C61 123.2(4) . . ?
C76 C71 C72 115.1(4) . . ?
C76 C71 B1 120.9(4) . . ?
C72 C71 B1 123.9(4) . . ?
C73 C72 C71 123.3(5) . . ?
C74 C73 C72 119.3(5) . . ?
C73 C74 C75 119.6(5) . . ?
C74 C75 C76 119.9(5) . . ?
C71 C76 C75 122.6(5) . . ?
C51 B1 C61 104.0(3) . . ?
C51 B1 C41 110.6(3) . . ?
C61 B1 C41 112.1(3) . . ?
C51 B1 C71 112.5(3) . . ?
C61 B1 C71 112.1(3) . . ?
C41 B1 C71 105.7(3) . . ?

loop_
_geom_bond_atom_site_label_1
_geom_bond_atom_site_label_2
_geom_bond_distance
_geom_bond_site_symmetry_2
_geom_bond_publ_flag
Fe1 C15 1.814(9) . ?
Fe1 C15A 1.819(10) . ?
Fe1 N1 1.958(4) . ?
Fe1 N2 1.961(4) . ?
Fe1 P1 2.2192(14) . ?
Fe1 P2 2.2252(14) . ?
Fe1 Br1A 2.388(2) . ?
Fe1 Br1 2.4225(14) . ?
Br1 C15A 0.629(11) . ?
Br1 O1A 0.719(9) . ?
Br1A C15 0.586(8) . ?
Br1A O1 0.594(7) . ?
P1 C9 1.825(5) . ?
P1 C7 1.830(5) . ?
P1 C1 1.846(5) . ?
P2 C13 1.800(9) . ?
P2 C11 1.800(6) . ?
P2 C11A 1.807(6) . ?
P2 C6 1.853(6) . ?
P2 C13A 1.855(11) . ?
P2 C6A 1.865(7) . ?
O1 C15 1.162(11) . ?
O1A C15A 1.170(12) . ?
N1 C2 1.279(6) . ?
N1 C3 1.495(5) . ?
N2 C5A 1.283(7) . ?
N2 C5 1.283(7) . ?
N2 C4 1.494(5) . ?
C1 C2 1.494(6) . ?
C3 C21 1.499(6) . ?
C3 C4 1.538(6) . ?
C4 C31 1.525(6) . ?
C5 C6 1.580(8) . ?
C5A C6A 1.543(9) . ?
C7 C8 1.506(8) . ?
C9 C10 1.500(8) . ?
C11 C12 1.576(8) . ?
C13 C14 1.599(13) . ?
C13A C14A 1.484(18) . ?
C21 C26 1.383(6) . ?
C21 C22 1.401(6) . ?
C22 C23 1.383(7) . ?
C23 C24 1.388(7) . ?
C24 C25 1.386(7) . ?
C25 C26 1.388(7) . ?
C31 C36 1.363(6) . ?
C31 C32 1.403(6) . ?
C32 C33 1.390(6) . ?
C33 C34 1.384(7) . ?
C34 C35 1.387(7) . ?
C35 C36 1.383(7) . ?
C41 C42 1.384(6) . ?
C41 C46 1.399(6) . ?
C41 B1 1.653(6) . ?
C42 C43 1.403(7) . ?
C43 C44 1.390(7) . ?
C44 C45 1.360(8) . ?
C45 C46 1.371(7) . ?
C51 C56 1.404(6) . ?
C51 C52 1.412(6) . ?
C51 B1 1.639(6) . ?
C52 C53 1.400(6) . ?
C53 C54 1.381(7) . ?
C54 C55 1.371(7) . ?
C55 C56 1.382(6) . ?
C61 C62 1.400(6) . ?
C61 C66 1.410(6) . ?
C61 B1 1.645(6) . ?
C62 C63 1.392(6) . ?
C63 C64 1.368(7) . ?
C64 C65 1.388(7) . ?
C65 C66 1.385(7) . ?
C71 C76 1.394(6) . ?
C71 C72 1.396(6) . ?
C71 B1 1.667(6) . ?
C72 C73 1.395(7) . ?
C73 C74 1.377(7) . ?
C74 C75 1.378(8) . ?
C75 C76 1.396(7) . ?
